data_7248251
loop_
_publ_author_name
'R\"o\b-Ohlenroth, Richard'
'Knippen, Katharina'
'Kraft, Maryana'
'Volkmer, Dirk'

_publ_section_title
;
 Enantioselective enrichment of chiral 1-phenylethanol in the
 camphor-based chiral metal--organic framework CFA-22
;
_journal_issue 15
_journal_name_full CrystEngComm
_journal_page_first 2051
_journal_page_last 2055
_journal_paper_doi 10.1039/D4CE00181H
_journal_volume 26
_journal_year 2024
_chemical_absolute_configuration rmad
_chemical_formula_sum 'C51 H78 Cl Cu N6 O7'
_chemical_formula_weight 986.18
_space_group_crystal_system cubic
_space_group_IT_number 198
_space_group_name_Hall 'P 2ac 2ab 3'
_space_group_name_H-M_alt 'P 21 3'
_atom_sites_solution_hydrogens geom
_audit_creation_method SHELXL-2018/3
_audit_update_record
;
2023-07-18 deposited with the CCDC.	2024-03-01 downloaded from the CCDC.
;
_cell_angle_alpha 90
_cell_angle_beta 90
_cell_angle_gamma 90
_cell_formula_units_Z 4
_cell_length_a 18.0116(2)
_cell_length_b 18.0116(2)
_cell_length_c 18.0116(2)
_cell_measurement_reflns_used 9661
_cell_measurement_temperature 150(2)
_cell_measurement_theta_max 30.05
_cell_measurement_theta_min 2.26
_cell_volume 5843.28(11)
_computing_cell_refinement 'SAINT V8.40A'
_computing_data_collection 'Bruker APEX3'
_computing_data_reduction 'SAINT V8.40A'
_computing_structure_refinement 'SHELXL-2018/3 (Sheldrick, 2018)'
_computing_structure_solution 'SHELXT 2014/5 (Sheldrick, 2014)'
_diffrn_ambient_temperature 150(2)
_diffrn_measured_fraction_theta_full 0.998
_diffrn_measured_fraction_theta_max 0.998
_diffrn_measurement_device_type 'Bruker D8 Venture APEX 3'
_diffrn_radiation_type MoK\a
_diffrn_radiation_wavelength 0.71073
_diffrn_reflns_av_R_equivalents 0.0369
_diffrn_reflns_av_unetI/netI 0.0116
_diffrn_reflns_Laue_measured_fraction_full 0.998
_diffrn_reflns_Laue_measured_fraction_max 0.998
_diffrn_reflns_limit_h_max 23
_diffrn_reflns_limit_h_min -23
_diffrn_reflns_limit_k_max 23
_diffrn_reflns_limit_k_min -23
_diffrn_reflns_limit_l_max 23
_diffrn_reflns_limit_l_min -23
_diffrn_reflns_number 101222
_diffrn_reflns_point_group_measured_fraction_full 0.999
_diffrn_reflns_point_group_measured_fraction_max 0.999
_diffrn_reflns_theta_full 25.242
_diffrn_reflns_theta_max 27.480
_diffrn_reflns_theta_min 2.261
_diffrn_source 'fine-focus sealed tube'
_exptl_absorpt_coefficient_mu 0.468
_exptl_absorpt_correction_T_max 0.7465
_exptl_absorpt_correction_T_min 0.7058
_exptl_absorpt_correction_type multi-scan
_exptl_absorpt_process_details SADABS-2016/2
_exptl_crystal_colour colourless
_exptl_crystal_density_diffrn 1.121
_exptl_crystal_description polyhedron
_exptl_crystal_F_000 2112
_exptl_crystal_size_max 0.16
_exptl_crystal_size_mid 0.14
_exptl_crystal_size_min 0.14
_refine_diff_density_max 1.449
_refine_diff_density_min -0.778
_refine_diff_density_rms 0.090
_refine_ls_abs_structure_details
;
 Flack x determined using 1903 quotients [(I+)-(I-)]/[(I+)+(I-)]
 (Parsons, Flack and Wagner, Acta Cryst. B69 (2013) 249-259).
;
_refine_ls_abs_structure_Flack 0.015(5)
_refine_ls_extinction_method none
_refine_ls_goodness_of_fit_ref 1.048
_refine_ls_hydrogen_treatment constr
_refine_ls_matrix_type full
_refine_ls_number_parameters 180
_refine_ls_number_reflns 4488
_refine_ls_number_restraints 10
_refine_ls_restrained_S_all 1.054
_refine_ls_R_factor_all 0.0753
_refine_ls_R_factor_gt 0.0727
_refine_ls_shift/su_max 0.000
_refine_ls_shift/su_mean 0.000
_refine_ls_structure_factor_coef Fsqd
_refine_ls_weighting_details 'w=1/[\s^2^(Fo^2^)+(0.1353P)^2^+7.2989P] where P=(Fo^2^+2Fc^2^)/3'
_refine_ls_weighting_scheme calc
_refine_ls_wR_factor_gt 0.2028
_refine_ls_wR_factor_ref 0.2069
_reflns_Friedel_coverage 0.830
_reflns_Friedel_fraction_full 0.999
_reflns_Friedel_fraction_max 1.000
_reflns_number_gt 4322
_reflns_number_total 4488
_reflns_threshold_expression 'I > 2\s(I)'
_cod_data_source_file d4ce00181h2.cif
_cod_data_source_block mo_ks2bu_2_0m_a_sq
_cod_depositor_comments 'Adding full bibliography for 7248247--7248255.cif.'
_cod_original_cell_volume 5843.28(19)
_cod_database_code 7248251
_shelx_shelxl_version_number 2018/3
_shelx_space_group_comment
;
The symmetry employed for this shelxl refinement is uniquely defined
by the following loop, which should always be used as a source of
symmetry information in preference to the above space-group names.
They are only intended as comments.
;

loop_
_space_group_symop_operation_xyz
'x, y, z'
'-x+1/2, -y, z+1/2'
'-x, y+1/2, -z+1/2'
'x+1/2, -y+1/2, -z'
'z, x, y'
'z+1/2, -x+1/2, -y'
'-z+1/2, -x, y+1/2'
'-z, x+1/2, -y+1/2'
'y, z, x'
'-y, z+1/2, -x+1/2'
'y+1/2, -z+1/2, -x'
'-y+1/2, -z, x+1/2'

loop_
_atom_site_label
_atom_site_type_symbol
_atom_site_fract_x
_atom_site_fract_y
_atom_site_fract_z
_atom_site_U_iso_or_equiv
_atom_site_adp_type
_atom_site_occupancy
_atom_site_site_symmetry_order
_atom_site_calc_flag
_atom_site_refinement_flags_posn
_atom_site_refinement_flags_adp
_atom_site_refinement_flags_occupancy
_atom_site_disorder_assembly
_atom_site_disorder_group
Cu1 Cu 0.31423(3) 0.31423(3) 0.31423(3) 0.0257(3) Uani 1 3 d S T P . .
Cl1 Cl 0.43731(10) 0.43731(10) 0.43731(10) 0.0761(11) Uani 1 3 d S T P . .
O1 O 0.3995(6) 0.4902(8) 0.3903(7) 0.137(4) Uani 1 1 d . U . . .
O2 O 0.4795(5) 0.4795(5) 0.4795(5) 0.139(7) Uani 1 3 d S T P . .
O3 O 0.2407(5) 0.4804(5) 0.4231(5) 0.097(2) Uiso 1 1 d D . . . .
H3O H 0.280231 0.469277 0.445115 0.116 Uiso 1 1 calc R U . . .
N1 N 0.2788(2) 0.4006(2) 0.2578(2) 0.0281(8) Uani 1 1 d . . . . .
N2 N 0.3249(2) 0.4559(2) 0.2335(2) 0.0345(9) Uani 1 1 d . . . . .
H2 H 0.372770 0.457720 0.243051 0.041 Uiso 1 1 calc R U . . .
C1 C 0.2876(3) 0.5082(3) 0.1925(3) 0.0392(12) Uani 1 1 d . . . . .
C2 C 0.3254(3) 0.5750(3) 0.1649(3) 0.0443(14) Uani 1 1 d . . . . .
C3 C 0.3877(4) 0.6027(4) 0.2016(3) 0.0453(15) Uani 1 1 d . . . . .
H3C H 0.404881 0.578961 0.245522 0.054 Uiso 1 1 calc R U . . .
C4 C 0.2149(3) 0.4843(3) 0.1888(3) 0.0351(10) Uani 1 1 d . . . . .
C5 C 0.2123(2) 0.4191(3) 0.2293(3) 0.0264(9) Uani 1 1 d . . . . .
C6 C 0.1334(3) 0.3930(3) 0.2355(3) 0.0335(11) Uani 1 1 d . . . . .
C7 C 0.1052(3) 0.4202(3) 0.1573(3) 0.0388(12) Uani 1 1 d . . . . .
C8 C 0.1350(3) 0.5017(3) 0.1680(3) 0.0362(11) Uani 1 1 d . . . . .
H8 H 0.127926 0.535974 0.124904 0.043 Uiso 1 1 calc R U . . .
C9 C 0.0973(4) 0.5247(5) 0.2403(5) 0.0596(19) Uani 1 1 d . . . . .
H9A H 0.045966 0.541955 0.231188 0.072 Uiso 1 1 calc R U . . .
H9AB H 0.125519 0.564722 0.265306 0.072 Uiso 1 1 calc R U . . .
C10 C 0.0978(4) 0.4527(5) 0.2872(4) 0.0560(18) Uani 1 1 d . . . . .
H10A H 0.046721 0.438267 0.301459 0.067 Uiso 1 1 calc R U . . .
H10B H 0.127774 0.459274 0.332862 0.067 Uiso 1 1 calc R U . . .
C11 C 0.1199(3) 0.3132(4) 0.2571(4) 0.0531(17) Uani 1 1 d . . . . .
H11A H 0.066447 0.302835 0.255962 0.080 Uiso 1 1 calc R U . . .
H11B H 0.138891 0.304530 0.307375 0.080 Uiso 1 1 calc R U . . .
H11C H 0.145459 0.280301 0.222145 0.080 Uiso 1 1 calc R U . . .
C12 C 0.1377(4) 0.3795(4) 0.0941(4) 0.0544(17) Uani 1 1 d . . . . .
H12A H 0.114332 0.396040 0.047850 0.082 Uiso 1 1 calc R U . . .
H12B H 0.129270 0.326109 0.100583 0.082 Uiso 1 1 calc R U . . .
H12C H 0.191213 0.389206 0.091861 0.082 Uiso 1 1 calc R U . . .
C13 C 0.0198(4) 0.4173(6) 0.1503(5) 0.070(3) Uani 1 1 d . . . . .
H13A H 0.005231 0.431612 0.099917 0.105 Uiso 1 1 calc R U . . .
H13B H -0.002480 0.451672 0.186129 0.105 Uiso 1 1 calc R U . . .
H13C H 0.002483 0.366727 0.160553 0.105 Uiso 1 1 calc R U . . .
C21 C 0.1327(10) 0.5348(12) 0.4860(12) 0.149(6) Uiso 1 1 d D . . . .
H21A H 0.105040 0.581481 0.490014 0.224 Uiso 1 1 calc R U . . .
H21B H 0.137689 0.512410 0.535373 0.224 Uiso 1 1 calc R U . . .
H21C H 0.106066 0.500632 0.453180 0.224 Uiso 1 1 calc R U . . .
C22 C 0.2113(10) 0.5506(10) 0.4535(11) 0.143(6) Uiso 1 1 d D . . . .
H22 H 0.243746 0.563811 0.496634 0.172 Uiso 1 1 calc R U . . .
C23 C 0.1953(19) 0.626(2) 0.411(3) 0.36(3) Uiso 1 1 d D . . . .
H23A H 0.159049 0.620998 0.369648 0.437 Uiso 1 1 calc R U . . .
H23B H 0.183886 0.668367 0.443185 0.437 Uiso 1 1 calc R U . . .
C24 C 0.2757(12) 0.6203(12) 0.3869(12) 0.155(7) Uiso 1 1 d D . . . .
H24A H 0.286850 0.569227 0.371769 0.232 Uiso 1 1 calc R U . . .
H24B H 0.307874 0.634280 0.428519 0.232 Uiso 1 1 calc R U . . .
H24C H 0.284478 0.653943 0.345090 0.232 Uiso 1 1 calc R U . . .

loop_
_atom_site_aniso_label
_atom_site_aniso_U_11
_atom_site_aniso_U_22
_atom_site_aniso_U_33
_atom_site_aniso_U_23
_atom_site_aniso_U_13
_atom_site_aniso_U_12
Cu1 0.0257(3) 0.0257(3) 0.0257(3) 0.0021(2) 0.0021(2) 0.0021(2)
Cl1 0.0761(11) 0.0761(11) 0.0761(11) -0.0210(9) -0.0210(9) -0.0210(9)
O1 0.109(6) 0.183(9) 0.121(7) 0.051(7) -0.003(6) -0.002(7)
O2 0.139(7) 0.139(7) 0.139(7) -0.037(6) -0.037(6) -0.037(6)
N1 0.0212(17) 0.0304(19) 0.033(2) 0.0102(16) -0.0003(15) -0.0039(15)
N2 0.027(2) 0.038(2) 0.039(2) 0.0163(17) -0.0085(17) -0.0121(17)
C1 0.042(3) 0.038(3) 0.038(3) 0.016(2) -0.011(2) -0.013(2)
C2 0.047(3) 0.040(3) 0.046(3) 0.020(2) -0.021(2) -0.022(2)
C3 0.049(3) 0.047(3) 0.041(3) 0.022(2) -0.019(2) -0.022(2)
C4 0.034(2) 0.033(2) 0.038(2) 0.011(2) -0.009(2) -0.0066(19)
C5 0.0218(19) 0.030(2) 0.028(2) 0.0042(17) -0.0030(16) -0.0041(17)
C6 0.021(2) 0.045(3) 0.034(2) 0.013(2) -0.0034(18) -0.0006(19)
C7 0.038(3) 0.040(3) 0.039(3) 0.017(2) -0.018(2) -0.013(2)
C8 0.035(2) 0.035(2) 0.039(3) 0.009(2) -0.017(2) -0.001(2)
C9 0.048(4) 0.066(4) 0.065(4) 0.002(4) -0.010(3) 0.022(3)
C10 0.041(3) 0.079(5) 0.048(3) 0.014(3) 0.008(3) 0.018(3)
C11 0.035(3) 0.064(4) 0.061(4) 0.030(3) -0.019(3) -0.024(3)
C12 0.069(4) 0.057(4) 0.037(3) 0.007(3) -0.017(3) -0.013(3)
C13 0.046(4) 0.097(6) 0.067(5) 0.043(4) -0.034(3) -0.027(4)

loop_
_atom_type_symbol
_atom_type_description
_atom_type_scat_dispersion_real
_atom_type_scat_dispersion_imag
_atom_type_scat_source
C C 0.0033 0.0016 'International Tables Vol C Tables 4.2.6.8 and 6.1.1.4'
H H 0.0000 0.0000 'International Tables Vol C Tables 4.2.6.8 and 6.1.1.4'
Cl Cl 0.1484 0.1585 'International Tables Vol C Tables 4.2.6.8 and 6.1.1.4'
Cu Cu 0.3201 1.2651 'International Tables Vol C Tables 4.2.6.8 and 6.1.1.4'
N N 0.0061 0.0033 'International Tables Vol C Tables 4.2.6.8 and 6.1.1.4'
O O 0.0106 0.0060 'International Tables Vol C Tables 4.2.6.8 and 6.1.1.4'

loop_
_geom_angle_atom_site_label_1
_geom_angle_atom_site_label_2
_geom_angle_atom_site_label_3
_geom_angle
_geom_angle_site_symmetry_1
_geom_angle_site_symmetry_3
_geom_angle_publ_flag
N1 Cu1 N1 119.915(13) 5 9 ?
N1 Cu1 N1 119.914(13) 5 . ?
N1 Cu1 N1 119.916(13) 9 . ?
O2 Cl1 O1 103.3(6) . . ?
O2 Cl1 O1 103.3(6) . 9 ?
O1 Cl1 O1 114.9(4) . 9 ?
O2 Cl1 O1 103.3(6) . 5 ?
O1 Cl1 O1 114.9(4) . 5 ?
O1 Cl1 O1 114.9(4) 9 5 ?
C22 O3 H3O 109.5 . . ?
C5 N1 N2 103.8(4) . . ?
C5 N1 Cu1 133.0(3) . . ?
N2 N1 Cu1 123.0(3) . . ?
N1 N2 C1 112.0(4) . . ?
N1 N2 H2 124.0 . . ?
C1 N2 H2 124.0 . . ?
N2 C1 C4 106.0(4) . . ?
N2 C1 C2 121.1(5) . . ?
C4 C1 C2 132.8(5) . . ?
C3 C2 C3 119.4(5) 7_564 . ?
C3 C2 C1 120.3(5) 7_564 . ?
C3 C2 C1 120.4(5) . . ?
C2 C3 C2 120.6(5) 10_655 . ?
C2 C3 H3C 119.7 10_655 . ?
C2 C3 H3C 119.7 . . ?
C1 C4 C5 105.7(4) . . ?
C1 C4 C8 147.9(5) . . ?
C5 C4 C8 105.9(4) . . ?
N1 C5 C4 112.4(4) . . ?
N1 C5 C6 137.6(4) . . ?
C4 C5 C6 109.6(4) . . ?
C5 C6 C11 118.0(5) . . ?
C5 C6 C10 102.5(5) . . ?
C11 C6 C10 115.8(5) . . ?
C5 C6 C7 98.2(4) . . ?
C11 C6 C7 118.4(5) . . ?
C10 C6 C7 100.8(4) . . ?
C12 C7 C13 108.5(6) . . ?
C12 C7 C8 115.0(5) . . ?
C13 C7 C8 112.4(6) . . ?
C12 C7 C6 114.0(5) . . ?
C13 C7 C6 112.5(5) . . ?
C8 C7 C6 94.1(4) . . ?
C4 C8 C9 105.4(5) . . ?
C4 C8 C7 99.3(4) . . ?
C9 C8 C7 101.9(5) . . ?
C4 C8 H8 116.0 . . ?
C9 C8 H8 116.0 . . ?
C7 C8 H8 116.0 . . ?
C8 C9 C10 103.6(6) . . ?
C8 C9 H9A 111.0 . . ?
C10 C9 H9A 111.0 . . ?
C8 C9 H9AB 111.0 . . ?
C10 C9 H9AB 111.0 . . ?
H9A C9 H9AB 109.0 . . ?
C9 C10 C6 104.7(5) . . ?
C9 C10 H10A 110.8 . . ?
C6 C10 H10A 110.8 . . ?
C9 C10 H10B 110.8 . . ?
C6 C10 H10B 110.8 . . ?
H10A C10 H10B 108.9 . . ?
C6 C11 H11A 109.5 . . ?
C6 C11 H11B 109.5 . . ?
H11A C11 H11B 109.5 . . ?
C6 C11 H11C 109.5 . . ?
H11A C11 H11C 109.5 . . ?
H11B C11 H11C 109.5 . . ?
C7 C12 H12A 109.5 . . ?
C7 C12 H12B 109.5 . . ?
H12A C12 H12B 109.5 . . ?
C7 C12 H12C 109.5 . . ?
H12A C12 H12C 109.5 . . ?
H12B C12 H12C 109.5 . . ?
C7 C13 H13A 109.5 . . ?
C7 C13 H13B 109.5 . . ?
H13A C13 H13B 109.5 . . ?
C7 C13 H13C 109.5 . . ?
H13A C13 H13C 109.5 . . ?
H13B C13 H13C 109.5 . . ?
C22 C21 H21A 109.5 . . ?
C22 C21 H21B 109.5 . . ?
H21A C21 H21B 109.5 . . ?
C22 C21 H21C 109.5 . . ?
H21A C21 H21C 109.5 . . ?
H21B C21 H21C 109.5 . . ?
O3 C22 C21 108.0(15) . . ?
O3 C22 C23 128(2) . . ?
C21 C22 C23 100.0(17) . . ?
O3 C22 H22 106.4 . . ?
C21 C22 H22 106.4 . . ?
C23 C22 H22 106.4 . . ?
C24 C23 C22 84.9(19) . . ?
C24 C23 H23A 114.5 . . ?
C22 C23 H23A 114.5 . . ?
C24 C23 H23B 114.5 . . ?
C22 C23 H23B 114.5 . . ?
H23A C23 H23B 111.6 . . ?
C23 C24 H24A 109.5 . . ?
C23 C24 H24B 109.5 . . ?
H24A C24 H24B 109.5 . . ?
C23 C24 H24C 109.5 . . ?
H24A C24 H24C 109.5 . . ?
H24B C24 H24C 109.5 . . ?

loop_
_geom_bond_atom_site_label_1
_geom_bond_atom_site_label_2
_geom_bond_distance
_geom_bond_site_symmetry_2
_geom_bond_publ_flag
Cu1 N1 1.965(4) 5 ?
Cu1 N1 1.965(4) 9 ?
Cu1 N1 1.965(4) . ?
Cl1 O2 1.316(17) . ?
Cl1 O1 1.444(11) . ?
Cl1 O1 1.444(11) 9 ?
Cl1 O1 1.444(11) 5 ?
O3 C22 1.476(17) . ?
O3 H3O 0.8400 . ?
N1 C5 1.344(6) . ?
N1 N2 1.368(5) . ?
N2 C1 1.373(7) . ?
N2 H2 0.8800 . ?
C1 C4 1.381(7) . ?
C1 C2 1.469(7) . ?
C2 C3 1.395(7) 7_564 ?
C2 C3 1.395(7) . ?
C3 H3C 0.9500 . ?
C4 C5 1.385(7) . ?
C4 C8 1.520(7) . ?
C5 C6 1.502(6) . ?
C6 C11 1.509(8) . ?
C6 C10 1.560(10) . ?
C6 C7 1.575(7) . ?
C7 C12 1.476(10) . ?
C7 C13 1.543(8) . ?
C7 C8 1.575(7) . ?
C8 C9 1.526(10) . ?
C8 H8 1.0000 . ?
C9 C10 1.549(11) . ?
C9 H9A 0.9900 . ?
C9 H9AB 0.9900 . ?
C10 H10A 0.9900 . ?
C10 H10B 0.9900 . ?
C11 H11A 0.9800 . ?
C11 H11B 0.9800 . ?
C11 H11C 0.9800 . ?
C12 H12A 0.9800 . ?
C12 H12B 0.9800 . ?
C12 H12C 0.9800 . ?
C13 H13A 0.9800 . ?
C13 H13B 0.9800 . ?
C13 H13C 0.9800 . ?
C21 C22 1.558(19) . ?
C21 H21A 0.9800 . ?
C21 H21B 0.9800 . ?
C21 H21C 0.9800 . ?
C22 C23 1.58(2) . ?
C22 H22 1.0000 . ?
C23 C24 1.51(2) . ?
C23 H23A 0.9900 . ?
C23 H23B 0.9900 . ?
C24 H24A 0.9800 . ?
C24 H24B 0.9800 . ?
C24 H24C 0.9800 . ?
